data_4027173
loop_
_publ_author_name
'Lacie C. Hirayama'
'Terra D. Haddad'
'Allen G. Oliver'
'Bakthan Singaram'

_publ_contact_author_address '378 PSB'
_publ_contact_author_email hirayama@chemsitry.ucsc.edu
_publ_contact_author_name 'Lacie Hirayama'
_publ_contact_author_phone 9-3479
_publ_section_title
;
 Direct Synthesis of B-Allyl and B-Allenyldiisopinocampheylborane Reagents
 Using Allyl or Propargyl Halides and Indium Metal Under Barbier-Type
 Conditions
;
_journal_name_full 'Journal of Organic Chemistry'
_journal_page_first 4342
_journal_page_last 4353
_journal_paper_doi 10.1021/jo300260a
_journal_volume 77
_journal_year 2012
_chemical_formula_moiety 'C16 H32 Br2 Cl2 In2 O4'
_chemical_formula_sum 'C16 H32 Br2 Cl2 In2 O4'
_chemical_formula_weight 748.78
_chemical_name_systematic
; 
 ? 
;
_space_group_IT_number 14
_symmetry_cell_setting monoclinic
_symmetry_space_group_name_Hall '-P 2ybc'
_symmetry_space_group_name_H-M 'P 1 21/c 1'
_atom_sites_solution_hydrogens geom
_atom_sites_solution_primary direct
_atom_sites_solution_secondary difmap
_audit_creation_method SHELXL-97
_cell_angle_alpha 90.00
_cell_angle_beta 95.853(2)
_cell_angle_gamma 90.00
_cell_formula_units_Z 4
_cell_length_a 15.393(2)
_cell_length_b 10.5060(17)
_cell_length_c 15.698(3)
_cell_measurement_reflns_used 7411
_cell_measurement_temperature 150(2)
_cell_measurement_theta_max 26.85
_cell_measurement_theta_min 2.33
_cell_volume 2525.4(7)
_computing_cell_refinement 'Bruker SAINT v7.34'
_computing_data_collection 'Bruker APEX-II v2.1'
_computing_data_reduction 'Bruker SAINT v7.34'
_computing_structure_refinement 'SHELXL-97 (Sheldrick, 1997)'
_computing_structure_solution 'SHELXS-97 (Sheldrick, 1990)'
_diffrn_ambient_temperature 153(2)
_diffrn_detector_area_resol_mean 83.33
_diffrn_measured_fraction_theta_full 0.999
_diffrn_measured_fraction_theta_max 0.999
_diffrn_measurement_device_type 'Bruker APEX-II'
_diffrn_measurement_method \w/2\q-scans
_diffrn_radiation_monochromator graphite
_diffrn_radiation_source 'fine-focus sealed tube'
_diffrn_radiation_type MoK\a
_diffrn_radiation_wavelength 0.71073
_diffrn_reflns_av_R_equivalents 0.0264
_diffrn_reflns_av_sigmaI/netI 0.0225
_diffrn_reflns_limit_h_max 19
_diffrn_reflns_limit_h_min -19
_diffrn_reflns_limit_k_max 13
_diffrn_reflns_limit_k_min -13
_diffrn_reflns_limit_l_max 19
_diffrn_reflns_limit_l_min -19
_diffrn_reflns_number 21951
_diffrn_reflns_theta_full 26.37
_diffrn_reflns_theta_max 26.37
_diffrn_reflns_theta_min 2.34
_diffrn_standards_decay_% 0
_diffrn_standards_interval_count 0
_diffrn_standards_interval_time 0
_diffrn_standards_number 0
_exptl_absorpt_coefficient_mu 5.219
_exptl_absorpt_correction_T_max 0.6509
_exptl_absorpt_correction_T_min 0.3228
_exptl_absorpt_correction_type empirical
_exptl_absorpt_process_details 'Sheldrick, 2004'
_exptl_crystal_colour colorless
_exptl_crystal_density_diffrn 1.969
_exptl_crystal_description block
_exptl_crystal_F_000 1448
_exptl_crystal_size_max 0.28
_exptl_crystal_size_mid 0.20
_exptl_crystal_size_min 0.09
_refine_diff_density_max 0.874
_refine_diff_density_min -1.297
_refine_diff_density_rms 0.108
_refine_ls_extinction_method none
_refine_ls_goodness_of_fit_ref 1.027
_refine_ls_hydrogen_treatment constr
_refine_ls_matrix_type full
_refine_ls_number_parameters 258
_refine_ls_number_reflns 5154
_refine_ls_number_restraints 0
_refine_ls_restrained_S_all 1.027
_refine_ls_R_factor_all 0.0596
_refine_ls_R_factor_gt 0.0433
_refine_ls_shift/su_max 0.027
_refine_ls_shift/su_mean 0.002
_refine_ls_structure_factor_coef Fsqd
_refine_ls_weighting_details 'calc w=1/[\s^2^(Fo^2^)+(0.0516P)^2^+8.9414P] where P=(Fo^2^+2Fc^2^)/3'
_refine_ls_weighting_scheme calc
_refine_ls_wR_factor_gt 0.1082
_refine_ls_wR_factor_ref 0.1186
_reflns_number_gt 4013
_reflns_number_total 5154
_reflns_threshold_expression >2sigma(I)
_cod_data_source_file jo300260a_si_001.cif
_cod_data_source_block xsc07023
_cod_original_sg_symbol_H-M 'P 21/c'
_cod_database_code 4027173

loop_
_symmetry_equiv_pos_as_xyz
'x, y, z'
'-x, y+1/2, -z+1/2'
'-x, -y, -z'
'x, -y-1/2, z-1/2'

loop_
_atom_site_label
_atom_site_type_symbol
_atom_site_fract_x
_atom_site_fract_y
_atom_site_fract_z
_atom_site_U_iso_or_equiv
_atom_site_adp_type
_atom_site_occupancy
_atom_site_symmetry_multiplicity
_atom_site_calc_flag
_atom_site_refinement_flags
_atom_site_disorder_assembly
_atom_site_disorder_group
In1 In 0.78307(3) 0.64615(4) 0.15072(3) 0.05130(14) Uani 1 1 d . . .
In2 In 0.73800(3) 0.41954(4) 0.07464(3) 0.05395(14) Uani 1 1 d . A .
Br1 Br 0.7099(2) 0.7354(5) 0.2689(3) 0.0975(13) Uani 0.50 1 d P A .
Br2 Br 0.9107(2) 0.7712(4) 0.1180(3) 0.1137(14) Uani 0.50 1 d P A .
Br3 Br 0.6075(3) 0.3647(6) -0.0257(3) 0.0768(12) Uani 0.50 1 d P . .
Br4 Br 0.8159(3) 0.2129(4) 0.1157(2) 0.0738(9) Uani 0.50 1 d P . .
Cl1 Cl 0.7092(9) 0.7654(13) 0.2575(11) 0.130(5) Uani 0.50 1 d P A .
Cl2 Cl 0.8794(5) 0.8106(7) 0.1121(4) 0.0715(17) Uani 0.50 1 d P A .
Cl3 Cl 0.6270(8) 0.3793(12) -0.0452(7) 0.061(2) Uani 0.50 1 d P . .
Cl4 Cl 0.8262(7) 0.2396(8) 0.0919(5) 0.0555(14) Uani 0.50 1 d P A .
O1 O 0.8834(3) 0.5531(5) 0.2571(3) 0.0763(14) Uani 1 1 d . A .
O3 O 0.6429(3) 0.3729(5) 0.1824(3) 0.0734(13) Uani 1 1 d . . .
O4 O 0.8219(5) 0.4481(8) -0.0392(4) 0.114(2) Uani 1 1 d . . .
C1 C 0.9463(6) 0.6206(13) 0.3109(5) 0.116(4) Uani 1 1 d . . .
H1A H 0.9314 0.7123 0.3097 0.139 Uiso 1 1 calc R A .
H1B H 1.0043 0.6107 0.2897 0.139 Uiso 1 1 calc R . .
C2 C 0.9496(9) 0.5746(11) 0.3962(5) 0.116(4) Uani 1 1 d . A .
H2A H 0.9312 0.6419 0.4347 0.140 Uiso 1 1 calc R . .
H2B H 1.0098 0.5480 0.4169 0.140 Uiso 1 1 calc R . .
C3 C 0.8906(7) 0.4669(14) 0.3949(6) 0.115(4) Uani 1 1 d . . .
H3A H 0.8426 0.4843 0.4308 0.138 Uiso 1 1 calc R A .
H3B H 0.9221 0.3897 0.4170 0.138 Uiso 1 1 calc R . .
C4 C 0.8560(8) 0.4492(10) 0.3055(6) 0.124(4) Uani 1 1 d . A .
H4A H 0.8779 0.3684 0.2834 0.149 Uiso 1 1 calc R . .
H4B H 0.7914 0.4454 0.3008 0.149 Uiso 1 1 calc R . .
O2 O 0.6730(7) 0.7761(10) 0.0731(7) 0.072(3) Uiso 0.50 1 d P A 1
C5 C 0.6151(10) 0.7453(14) 0.0179(10) 0.061(4) Uiso 0.50 1 d P A 1
H5A H 0.5726 0.6884 0.0421 0.073 Uiso 0.50 1 calc PR A 1
H5B H 0.6399 0.7003 -0.0295 0.073 Uiso 0.50 1 calc PR A 1
C6 C 0.5732(11) 0.8624(16) -0.0127(11) 0.076(4) Uiso 0.50 1 d P A 1
H6A H 0.5147 0.8706 0.0077 0.091 Uiso 0.50 1 calc PR A 1
H6B H 0.5669 0.8656 -0.0760 0.091 Uiso 0.50 1 calc PR A 1
C7 C 0.6347(15) 0.968(2) 0.0252(15) 0.099(6) Uiso 0.50 1 d P A 1
H7A H 0.6833 0.9851 -0.0101 0.119 Uiso 0.50 1 calc PR A 1
H7B H 0.6033 1.0484 0.0348 0.119 Uiso 0.50 1 calc PR A 1
C8 C 0.6583(16) 0.914(2) 0.0907(15) 0.115(7) Uiso 0.50 1 d P A 1
H8A H 0.6135 0.9227 0.1313 0.138 Uiso 0.50 1 calc PR A 1
H8B H 0.7132 0.9526 0.1173 0.138 Uiso 0.50 1 calc PR A 1
C9 C 0.5576(10) 0.4545(16) 0.1660(11) 0.067(4) Uiso 0.50 1 d P A 1
H9A H 0.5716 0.5465 0.1681 0.080 Uiso 0.50 1 calc PR A 1
H9B H 0.5264 0.4344 0.1093 0.080 Uiso 0.50 1 calc PR A 1
C10 C 0.5047(12) 0.4199(17) 0.2346(12) 0.079(5) Uiso 0.50 1 d P A 1
H10A H 0.4422 0.4144 0.2127 0.094 Uiso 0.50 1 calc PR A 1
H10B H 0.5116 0.4834 0.2814 0.094 Uiso 0.50 1 calc PR A 1
C11 C 0.5382(13) 0.295(2) 0.2647(14) 0.092(6) Uiso 0.50 1 d P A 1
H11A H 0.5474 0.2940 0.3281 0.110 Uiso 0.50 1 calc PR A 1
H11B H 0.4953 0.2277 0.2460 0.110 Uiso 0.50 1 calc PR A 1
C12 C 0.6196(13) 0.2705(19) 0.2299(13) 0.079(5) Uiso 0.50 1 d P A 1
H12A H 0.6659 0.2539 0.2771 0.095 Uiso 0.50 1 calc PR A 1
H12B H 0.6136 0.1938 0.1931 0.095 Uiso 0.50 1 calc PR A 1
C13 C 0.7869(12) 0.4370(18) -0.1309(11) 0.090(5) Uiso 0.50 1 d P A 1
H13A H 0.7666 0.3491 -0.1440 0.108 Uiso 0.50 1 calc PR A 1
H13B H 0.7372 0.4960 -0.1441 0.108 Uiso 0.50 1 calc PR A 1
C14 C 0.8540(15) 0.468(3) -0.1775(15) 0.101(6) Uiso 0.50 1 d P A 1
H14A H 0.8380 0.5418 -0.2148 0.121 Uiso 0.50 1 calc PR A 1
H14B H 0.8678 0.3951 -0.2140 0.121 Uiso 0.50 1 calc PR A 1
C15 C 0.9441(15) 0.504(2) -0.1042(14) 0.110(6) Uiso 0.50 1 d P A 1
H15A H 0.9978 0.4607 -0.1182 0.132 Uiso 0.50 1 calc PR A 1
H15B H 0.9547 0.5973 -0.1001 0.132 Uiso 0.50 1 calc PR A 1
C16 C 0.9127(15) 0.454(2) -0.0281(14) 0.110(6) Uiso 0.50 1 d P A 1
H16A H 0.9372 0.3684 -0.0161 0.132 Uiso 0.50 1 calc PR A 1
H16B H 0.9317 0.5100 0.0213 0.132 Uiso 0.50 1 calc PR A 1
O2A O 0.7111(5) 0.7755(7) 0.0426(5) 0.0445(17) Uiso 0.50 1 d P A 2
C5A C 0.6397(10) 0.7492(14) -0.0105(10) 0.062(4) Uiso 0.50 1 d P A 2
H5AA H 0.5961 0.7045 0.0208 0.075 Uiso 0.50 1 calc PR A 2
H5AB H 0.6550 0.6938 -0.0577 0.075 Uiso 0.50 1 calc PR A 2
C6A C 0.6031(11) 0.8737(16) -0.0456(11) 0.073(4) Uiso 0.50 1 d P A 2
H6AA H 0.6035 0.8755 -0.1086 0.087 Uiso 0.50 1 calc PR A 2
H6AB H 0.5420 0.8837 -0.0321 0.087 Uiso 0.50 1 calc PR A 2
C7A C 0.6515(11) 0.9665(17) -0.0106(11) 0.071(4) Uiso 0.50 1 d P A 2
H7AA H 0.6151 1.0249 0.0202 0.085 Uiso 0.50 1 calc PR A 2
H7AB H 0.6772 1.0156 -0.0556 0.085 Uiso 0.50 1 calc PR A 2
C8A C 0.7193(10) 0.9147(14) 0.0477(10) 0.069(4) Uiso 0.50 1 d P A 2
H8AA H 0.7131 0.9442 0.1067 0.082 Uiso 0.50 1 calc PR A 2
H8AB H 0.7771 0.9419 0.0319 0.082 Uiso 0.50 1 calc PR A 2
C9A C 0.5788(10) 0.4573(15) 0.2038(10) 0.065(4) Uiso 0.50 1 d P A 2
H9AA H 0.5387 0.4795 0.1527 0.078 Uiso 0.50 1 calc PR A 2
H9AB H 0.6056 0.5364 0.2287 0.078 Uiso 0.50 1 calc PR A 2
C10A C 0.5310(13) 0.389(2) 0.2682(13) 0.086(5) Uiso 0.50 1 d P A 2
H10C H 0.4689 0.4146 0.2644 0.103 Uiso 0.50 1 calc PR A 2
H10D H 0.5584 0.4035 0.3272 0.103 Uiso 0.50 1 calc PR A 2
C11A C 0.5405(11) 0.2455(18) 0.2410(12) 0.073(4) Uiso 0.50 1 d P A 2
H11C H 0.5423 0.1887 0.2915 0.088 Uiso 0.50 1 calc PR A 2
H11D H 0.4910 0.2198 0.1993 0.088 Uiso 0.50 1 calc PR A 2
C12A C 0.6228(12) 0.2393(18) 0.2021(13) 0.072(5) Uiso 0.50 1 d P A 2
H12C H 0.6162 0.1873 0.1492 0.086 Uiso 0.50 1 calc PR A 2
H12D H 0.6696 0.2021 0.2424 0.086 Uiso 0.50 1 calc PR A 2
C13A C 0.8576(18) 0.347(3) -0.0796(17) 0.137(8) Uiso 0.50 1 d P A 2
H13C H 0.8154 0.2766 -0.0902 0.164 Uiso 0.50 1 calc PR A 2
H13D H 0.9114 0.3155 -0.0465 0.164 Uiso 0.50 1 calc PR A 2
C14A C 0.877(2) 0.412(3) -0.1640(19) 0.134(10) Uiso 0.50 1 d P A 2
H14C H 0.9267 0.3689 -0.1875 0.161 Uiso 0.50 1 calc PR A 2
H14D H 0.8256 0.4068 -0.2068 0.161 Uiso 0.50 1 calc PR A 2
C15A C 0.8960(14) 0.5252(19) -0.1488(13) 0.089(5) Uiso 0.50 1 d P A 2
H15C H 0.8746 0.5796 -0.1981 0.107 Uiso 0.50 1 calc PR A 2
H15D H 0.9600 0.5359 -0.1374 0.107 Uiso 0.50 1 calc PR A 2
C16A C 0.8504(18) 0.560(3) -0.0692(16) 0.131(8) Uiso 0.50 1 d P A 2
H16C H 0.8919 0.6023 -0.0255 0.157 Uiso 0.50 1 calc PR A 2
H16D H 0.8008 0.6188 -0.0847 0.157 Uiso 0.50 1 calc PR A 2

loop_
_atom_site_aniso_label
_atom_site_aniso_U_11
_atom_site_aniso_U_22
_atom_site_aniso_U_33
_atom_site_aniso_U_23
_atom_site_aniso_U_13
_atom_site_aniso_U_12
In1 0.0525(2) 0.0568(3) 0.0426(2) 0.00481(18) -0.00454(17) -0.00755(19)
In2 0.0541(3) 0.0543(3) 0.0513(2) -0.00070(19) -0.00491(19) 0.00389(19)
Br1 0.0628(14) 0.133(3) 0.0968(19) -0.046(2) 0.0058(13) 0.0203(17)
Br2 0.089(2) 0.132(3) 0.119(2) 0.0333(19) 0.0057(16) -0.0386(18)
Br3 0.069(2) 0.0725(13) 0.082(3) 0.0000(18) -0.0248(16) -0.0052(15)
Br4 0.0845(18) 0.0535(16) 0.080(2) 0.0068(12) -0.0076(16) 0.0214(13)
Cl1 0.161(9) 0.088(5) 0.148(9) -0.040(5) 0.055(7) -0.051(5)
Cl2 0.094(5) 0.075(3) 0.049(2) -0.007(2) 0.025(3) -0.028(3)
Cl3 0.059(4) 0.069(5) 0.053(3) -0.020(3) -0.008(2) 0.002(3)
Cl4 0.067(3) 0.046(4) 0.052(3) 0.004(2) 0.001(2) 0.019(3)
O1 0.070(3) 0.097(4) 0.057(3) 0.001(3) -0.021(2) 0.002(3)
O3 0.075(3) 0.057(3) 0.091(4) 0.011(3) 0.024(3) -0.009(2)
O4 0.139(6) 0.128(6) 0.084(4) -0.033(4) 0.049(4) -0.029(5)
C1 0.077(5) 0.199(12) 0.065(5) 0.000(6) -0.027(4) -0.033(6)
C2 0.172(11) 0.113(8) 0.057(5) -0.018(5) -0.022(6) 0.013(8)
C3 0.103(7) 0.176(12) 0.062(5) 0.017(6) -0.003(5) 0.008(8)
C4 0.175(11) 0.097(7) 0.087(6) 0.038(6) -0.054(7) -0.013(7)

loop_
_atom_type_symbol
_atom_type_description
_atom_type_scat_dispersion_real
_atom_type_scat_dispersion_imag
_atom_type_scat_source
C C 0.0033 0.0016 'International Tables Vol C Tables 4.2.6.8 and 6.1.1.4'
H H 0.0000 0.0000 'International Tables Vol C Tables 4.2.6.8 and 6.1.1.4'
O O 0.0106 0.0060 'International Tables Vol C Tables 4.2.6.8 and 6.1.1.4'
Cl Cl 0.1484 0.1585 'International Tables Vol C Tables 4.2.6.8 and 6.1.1.4'
Br Br -0.2901 2.4595 'International Tables Vol C Tables 4.2.6.8 and 6.1.1.4'
In In -0.7276 1.3100 'International Tables Vol C Tables 4.2.6.8 and 6.1.1.4'

loop_
_geom_angle_atom_site_label_1
_geom_angle_atom_site_label_2
_geom_angle_atom_site_label_3
_geom_angle
O2A In1 O1 165.9(2)
O2A In1 Cl2 70.1(3)
O1 In1 Cl2 95.8(2)
O2A In1 O2 19.1(3)
O1 In1 O2 165.0(3)
Cl2 In1 O2 83.4(3)
O2A In1 Br1 96.1(2)
O1 In1 Br1 86.60(16)
Cl2 In1 Br1 105.08(18)
O2 In1 Br1 79.2(3)
O2A In1 Cl1 88.9(4)
O1 In1 Cl1 92.5(4)
Cl2 In1 Cl1 98.4(3)
O2 In1 Cl1 72.9(5)
Br1 In1 Cl1 8.5(5)
O2A In1 Br2 82.4(2)
O1 In1 Br2 83.73(16)
Cl2 In1 Br2 14.93(18)
O2 In1 Br2 97.3(3)
Br1 In1 Br2 113.09(15)
Cl1 In1 Br2 107.7(3)
O2A In1 In2 96.20(18)
O1 In1 In2 93.86(13)
Cl2 In1 In2 131.04(13)
O2 In1 In2 98.0(2)
Br1 In1 In2 123.37(12)
Cl1 In1 In2 129.0(3)
Br2 In1 In2 123.27(11)
Cl4 In2 O4 80.3(3)
Cl4 In2 O3 98.2(2)
O4 In2 O3 173.7(2)
Cl4 In2 Cl3 107.6(4)
O4 In2 Cl3 80.2(3)
O3 In2 Cl3 94.5(2)
Cl4 In2 Br3 108.0(3)
O4 In2 Br3 91.1(2)
O3 In2 Br3 83.57(16)
Cl3 In2 Br3 11.0(3)
Cl4 In2 Br4 11.0(2)
O4 In2 Br4 91.2(2)
O3 In2 Br4 87.25(15)
Cl3 In2 Br4 108.9(3)
Br3 In2 Br4 107.05(19)
Cl4 In2 In1 122.7(3)
O4 In2 In1 95.02(18)
O3 In2 In1 90.90(12)
Cl3 In2 In1 128.0(3)
Br3 In2 In1 129.27(15)
Br4 In2 In1 123.06(12)
Cl2 Br2 In1 76.7(10)
Cl4 Br4 In2 61.0(15)
Br2 Cl2 In1 88.4(10)
Br4 Cl4 In2 108.1(17)
C1 O1 C4 106.9(7)
C1 O1 In1 125.0(6)
C4 O1 In1 119.2(5)
C12 O3 C9A 97.8(11)
C12 O3 C12A 21.9(10)
C9A O3 C12A 112.6(10)
C12 O3 C9 104.8(11)
C9A O3 C9 24.4(8)
C12A O3 C9 111.3(10)
C12 O3 In2 138.9(9)
C9A O3 In2 122.6(7)
C12A O3 In2 119.9(8)
C9 O3 In2 109.5(6)
C16A O4 C13A 110.5(16)
C16A O4 C16 69.3(14)
C13A O4 C16 69.7(15)
C16A O4 C13 80.3(14)
C13A O4 C13 67.5(13)
C16 O4 C13 112.6(12)
C16A O4 In2 126.9(12)
C13A O4 In2 122.2(12)
C16 O4 In2 122.6(10)
C13 O4 In2 123.8(8)
O1 C1 C2 110.5(9)
O1 C1 H1A 109.6
C2 C1 H1A 109.6
O1 C1 H1B 109.6
C2 C1 H1B 109.6
H1A C1 H1B 108.1
C1 C2 C3 106.9(8)
C1 C2 H2A 110.3
C3 C2 H2A 110.3
C1 C2 H2B 110.3
C3 C2 H2B 110.3
H2A C2 H2B 108.6
C2 C3 C4 106.2(9)
C2 C3 H3A 110.5
C4 C3 H3A 110.5
C2 C3 H3B 110.5
C4 C3 H3B 110.5
H3A C3 H3B 108.7
O1 C4 C3 108.5(9)
O1 C4 H4A 110.0
C3 C4 H4A 110.0
O1 C4 H4B 110.0
C3 C4 H4B 110.0
H4A C4 H4B 108.4
C5 O2 C8 106.0(14)
C5 O2 In1 129.3(10)
C8 O2 In1 124.5(11)
O2 C5 C6 106.1(13)
O2 C5 H5A 110.5
C6 C5 H5A 110.5
O2 C5 H5B 110.5
C6 C5 H5B 110.5
H5A C5 H5B 108.7
C5 C6 C7 104.5(14)
C5 C6 H6A 110.9
C7 C6 H6A 110.8
C5 C6 H6B 110.8
C7 C6 H6B 110.8
H6A C6 H6B 108.9
C8 C7 C6 96(2)
C8 C7 H7A 112.5
C6 C7 H7A 112.5
C8 C7 H7B 112.5
C6 C7 H7B 112.5
H7A C7 H7B 110.0
C7 C8 O2 110(2)
C7 C8 H8A 109.7
O2 C8 H8A 109.7
C7 C8 H8B 109.7
O2 C8 H8B 109.7
H8A C8 H8B 108.2
C10 C9 O3 105.3(13)
C10 C9 H9A 110.7
O3 C9 H9A 110.7
C10 C9 H9B 110.7
O3 C9 H9B 110.7
H9A C9 H9B 108.8
C9 C10 C11 104.8(15)
C9 C10 H10A 110.8
C11 C10 H10A 110.8
C9 C10 H10B 110.8
C11 C10 H10B 110.8
H10A C10 H10B 108.9
C12 C11 C10 109.0(17)
C12 C11 H11A 109.9
C10 C11 H11A 109.9
C12 C11 H11B 109.9
C10 C11 H11B 109.9
H11A C11 H11B 108.3
O3 C12 C11 110.6(16)
O3 C12 H12A 109.5
C11 C12 H12A 109.5
O3 C12 H12B 109.5
C11 C12 H12B 109.5
H12A C12 H12B 108.1
C14 C13 O4 106.3(16)
C14 C13 H13A 110.5
O4 C13 H13A 110.5
C14 C13 H13B 110.5
O4 C13 H13B 110.5
H13A C13 H13B 108.7
C13 C14 C15 106.9(17)
C13 C14 H14A 110.3
C15 C14 H14A 110.3
C13 C14 H14B 110.3
C15 C14 H14B 110.3
H14A C14 H14B 108.6
C16 C15 C14 98.9(18)
C16 C15 H15A 112.0
C14 C15 H15A 112.0
C16 C15 H15B 112.0
C14 C15 H15B 112.0
H15A C15 H15B 109.7
O4 C16 C15 109.4(18)
O4 C16 H16A 109.8
C15 C16 H16A 109.8
O4 C16 H16B 109.8
C15 C16 H16B 109.8
H16A C16 H16B 108.2
C5A O2A C8A 107.5(10)
C5A O2A In1 128.6(8)
C8A O2A In1 120.1(7)
O2A C5A C6A 107.6(12)
O2A C5A H5AA 110.2
C6A C5A H5AA 110.2
O2A C5A H5AB 110.2
C6A C5A H5AB 110.2
H5AA C5A H5AB 108.5
C7A C6A C5A 108.4(14)
C7A C6A H6AA 110.0
C5A C6A H6AA 110.0
C7A C6A H6AB 110.0
C5A C6A H6AB 110.0
H6AA C6A H6AB 108.4
C6A C7A C8A 109.4(15)
C6A C7A H7AA 109.8
C8A C7A H7AA 109.8
C6A C7A H7AB 109.8
C8A C7A H7AB 109.8
H7AA C7A H7AB 108.2
C7A C8A O2A 107.0(12)
C7A C8A H8AA 110.3
O2A C8A H8AA 110.3
C7A C8A H8AB 110.3
O2A C8A H8AB 110.3
H8AA C8A H8AB 108.6
O3 C9A C10A 105.4(13)
O3 C9A H9AA 110.7
C10A C9A H9AA 110.7
O3 C9A H9AB 110.7
C10A C9A H9AB 110.7
H9AA C9A H9AB 108.8
C9A C10A C11A 102.2(14)
C9A C10A H10C 111.3
C11A C10A H10C 111.3
C9A C10A H10D 111.3
C11A C10A H10D 111.3
H10C C10A H10D 109.2
C12A C11A C10A 105.3(15)
C12A C11A H11C 110.7
C10A C11A H11C 110.7
C12A C11A H11D 110.7
C10A C11A H11D 110.7
H11C C11A H11D 108.8
C11A C12A O3 104.8(14)
C11A C12A H12C 110.8
O3 C12A H12C 110.8
C11A C12A H12D 110.8
O3 C12A H12D 110.8
H12C C12A H12D 108.9
O4 C13A C14A 100(2)
O4 C13A H13C 111.7
C14A C13A H13C 111.7
O4 C13A H13D 111.7
C14A C13A H13D 111.7
H13C C13A H13D 109.5
C15A C14A C13A 109(3)
C15A C14A H14C 109.9
C13A C14A H14C 109.9
C15A C14A H14D 110.0
C13A C14A H14D 110.0
H14C C14A H14D 108.3
C14A C15A C16A 106(2)
C14A C15A H15C 110.6
C16A C15A H15C 110.6
C14A C15A H15D 110.6
C16A C15A H15D 110.6
H15C C15A H15D 108.7
O4 C16A C15A 105.1(18)
O4 C16A H16C 110.7
C15A C16A H16C 110.7
O4 C16A H16D 110.7
C15A C16A H16D 110.7
H16C C16A H16D 108.8

loop_
_geom_bond_atom_site_label_1
_geom_bond_atom_site_label_2
_geom_bond_distance
In1 O2A 2.361(7)
In1 O1 2.367(5)
In1 Cl2 2.395(8)
In1 O2 2.408(10)
In1 Br1 2.453(4)
In1 Cl1 2.461(15)
In1 Br2 2.461(4)
In1 In2 2.7216(7)
In2 Cl4 2.328(9)
In2 O4 2.329(6)
In2 O3 2.398(5)
In2 Cl3 2.446(13)
In2 Br3 2.490(6)
In2 Br4 2.531(4)
Br2 Cl2 0.634(8)
Br4 Cl4 0.507(7)
O1 C1 1.409(10)
O1 C4 1.418(11)
O3 C12 1.38(2)
O3 C9A 1.393(16)
O3 C12A 1.477(18)
O3 C9 1.567(16)
O4 C16A 1.36(3)
O4 C13A 1.38(3)
O4 C16 1.39(2)
O4 C13 1.489(18)
C1 C2 1.420(13)
C1 H1A 0.9900
C1 H1B 0.9900
C2 C3 1.450(15)
C2 H2A 0.9900
C2 H2B 0.9900
C3 C4 1.461(12)
C3 H3A 0.9900
C3 H3B 0.9900
C4 H4A 0.9900
C4 H4B 0.9900
O2 C5 1.222(17)
O2 C8 1.50(2)
C5 C6 1.45(2)
C5 H5A 0.9900
C5 H5B 0.9900
C6 C7 1.54(3)
C6 H6A 0.9900
C6 H6B 0.9900
C7 C8 1.20(3)
C7 H7A 0.9900
C7 H7B 0.9900
C8 H8A 0.9900
C8 H8B 0.9900
C9 C10 1.46(2)
C9 H9A 0.9900
C9 H9B 0.9900
C10 C11 1.47(3)
C10 H10A 0.9900
C10 H10B 0.9900
C11 C12 1.44(3)
C11 H11A 0.9900
C11 H11B 0.9900
C12 H12A 0.9900
C12 H12B 0.9900
C13 C14 1.36(3)
C13 H13A 0.9900
C13 H13B 0.9900
C14 C15 1.75(3)
C14 H14A 0.9900
C14 H14B 0.9900
C15 C16 1.43(3)
C15 H15A 0.9900
C15 H15B 0.9900
C16 H16A 0.9900
C16 H16B 0.9900
O2A C5A 1.338(16)
O2A C8A 1.470(16)
C5A C6A 1.51(2)
C5A H5AA 0.9900
C5A H5AB 0.9900
C6A C7A 1.31(2)
C6A H6AA 0.9900
C6A H6AB 0.9900
C7A C8A 1.42(2)
C7A H7AA 0.9900
C7A H7AB 0.9900
C8A H8AA 0.9900
C8A H8AB 0.9900
C9A C10A 1.50(2)
C9A H9AA 0.9900
C9A H9AB 0.9900
C10A C11A 1.57(3)
C10A H10C 0.9900
C10A H10D 0.9900
C11A C12A 1.46(2)
C11A H11C 0.9900
C11A H11D 0.9900
C12A H12C 0.9900
C12A H12D 0.9900
C13A C14A 1.55(3)
C13A H13C 0.9900
C13A H13D 0.9900
C14A C15A 1.24(3)
C14A H14C 0.9900
C14A H14D 0.9900
C15A C16A 1.54(3)
C15A H15C 0.9900
C15A H15D 0.9900
C16A H16C 0.9900
C16A H16D 0.9900

loop_
_geom_torsion_atom_site_label_1
_geom_torsion_atom_site_label_2
_geom_torsion_atom_site_label_3
_geom_torsion_atom_site_label_4
_geom_torsion
O2A In1 In2 Cl4 149.1(3)
O1 In1 In2 Cl4 -20.9(2)
Cl2 In1 In2 Cl4 80.2(3)
O2 In1 In2 Cl4 168.4(3)
Br1 In1 In2 Cl4 -109.4(2)
Cl1 In1 In2 Cl4 -117.2(5)
Br2 In1 In2 Cl4 64.1(2)
O2A In1 In2 O4 67.5(3)
O1 In1 In2 O4 -102.6(3)
Cl2 In1 In2 O4 -1.5(3)
O2 In1 In2 O4 86.7(3)
Br1 In1 In2 O4 169.0(2)
Cl1 In1 In2 O4 161.1(5)
Br2 In1 In2 O4 -17.5(2)
O2A In1 In2 O3 -110.5(2)
O1 In1 In2 O3 79.47(19)
Cl2 In1 In2 O3 -179.5(3)
O2 In1 In2 O3 -91.3(3)
Br1 In1 In2 O3 -9.00(18)
Cl1 In1 In2 O3 -16.8(5)
Br2 In1 In2 O3 164.50(17)
O2A In1 In2 Cl3 -14.0(3)
O1 In1 In2 Cl3 175.9(3)
Cl2 In1 In2 Cl3 -83.0(3)
O2 In1 In2 Cl3 5.2(4)
Br1 In1 In2 Cl3 87.5(3)
Cl1 In1 In2 Cl3 79.6(6)
Br2 In1 In2 Cl3 -99.1(3)
O2A In1 In2 Br3 -28.1(2)
O1 In1 In2 Br3 161.89(17)
Cl2 In1 In2 Br3 -97.0(3)
O2 In1 In2 Br3 -8.9(3)
Br1 In1 In2 Br3 73.42(18)
Cl1 In1 In2 Br3 65.6(5)
Br2 In1 In2 Br3 -113.08(16)
O2A In1 In2 Br4 162.2(2)
O1 In1 In2 Br4 -7.84(17)
Cl2 In1 In2 Br4 93.2(2)
O2 In1 In2 Br4 -178.6(3)
Br1 In1 In2 Br4 -96.31(17)
Cl1 In1 In2 Br4 -104.1(5)
Br2 In1 In2 Br4 77.19(15)
O2A In1 Br2 Cl2 33.5(9)
O1 In1 Br2 Cl2 -143.5(9)
O2 In1 Br2 Cl2 21.4(9)
Br1 In1 Br2 Cl2 -59.9(9)
Cl1 In1 Br2 Cl2 -52.9(10)
In2 In1 Br2 Cl2 126.0(8)
O4 In2 Br4 Cl4 5.2(19)
O3 In2 Br4 Cl4 179.1(19)
Cl3 In2 Br4 Cl4 85.3(19)
Br3 In2 Br4 Cl4 96.7(19)
In1 In2 Br4 Cl4 -91.6(19)
O2A In1 Cl2 Br2 -144.4(9)
O1 In1 Cl2 Br2 36.4(9)
O2 In1 Cl2 Br2 -158.7(9)
Br1 In1 Cl2 Br2 124.5(8)
Cl1 In1 Cl2 Br2 129.8(9)
In2 In1 Cl2 Br2 -63.8(9)
O4 In2 Cl4 Br4 -175(2)
O3 In2 Cl4 Br4 -0.9(19)
Cl3 In2 Cl4 Br4 -98.3(19)
Br3 In2 Cl4 Br4 -86.8(19)
In1 In2 Cl4 Br4 95.5(19)
O2A In1 O1 C1 30.8(13)
Cl2 In1 O1 C1 34.1(7)
O2 In1 O1 C1 -51.8(14)
Br1 In1 O1 C1 -70.7(6)
Cl1 In1 O1 C1 -64.6(7)
Br2 In1 O1 C1 43.0(6)
In2 In1 O1 C1 166.1(6)
O2A In1 O1 C4 173.7(10)
Cl2 In1 O1 C4 177.0(7)
O2 In1 O1 C4 91.1(13)
Br1 In1 O1 C4 72.2(7)
Cl1 In1 O1 C4 78.3(7)
Br2 In1 O1 C4 -174.1(7)
In2 In1 O1 C4 -51.0(7)
Cl4 In2 O3 C12 -16.7(14)
O4 In2 O3 C12 59(3)
Cl3 In2 O3 C12 91.9(14)
Br3 In2 O3 C12 90.7(14)
Br4 In2 O3 C12 -16.8(14)
In1 In2 O3 C12 -139.9(14)
Cl4 In2 O3 C9A 175.5(9)
O4 In2 O3 C9A -109(2)
Cl3 In2 O3 C9A -76.0(10)
Br3 In2 O3 C9A -77.2(9)
Br4 In2 O3 C9A 175.3(9)
In1 In2 O3 C9A 52.2(9)
Cl4 In2 O3 C12A -31.1(10)
O4 In2 O3 C12A 44(3)
Cl3 In2 O3 C12A 77.5(10)
Br3 In2 O3 C12A 76.2(9)
Br4 In2 O3 C12A -31.3(9)
In1 In2 O3 C12A -154.3(9)
Cl4 In2 O3 C9 -161.5(8)
O4 In2 O3 C9 -86(2)
Cl3 In2 O3 C9 -53.0(8)
Br3 In2 O3 C9 -54.2(7)
Br4 In2 O3 C9 -161.7(7)
In1 In2 O3 C9 75.3(7)
Cl4 In2 O4 C16A -144.6(16)
O3 In2 O4 C16A 139(2)
Cl3 In2 O4 C16A 105.5(16)
Br3 In2 O4 C16A 107.3(16)
Br4 In2 O4 C16A -145.6(16)
In1 In2 O4 C16A -22.2(16)
Cl4 In2 O4 C13A 28.0(15)
O3 In2 O4 C13A -49(3)
Cl3 In2 O4 C13A -81.9(15)
Br3 In2 O4 C13A -80.1(15)
Br4 In2 O4 C13A 27.0(15)
In1 In2 O4 C13A 150.3(15)
Cl4 In2 O4 C16 -57.1(13)
O3 In2 O4 C16 -134(2)
Cl3 In2 O4 C16 -167.0(13)
Br3 In2 O4 C16 -165.2(13)
Br4 In2 O4 C16 -58.1(13)
In1 In2 O4 C16 65.2(13)
Cl4 In2 O4 C13 110.9(11)
O3 In2 O4 C13 34(3)
Cl3 In2 O4 C13 1.0(11)
Br3 In2 O4 C13 2.8(11)
Br4 In2 O4 C13 109.9(11)
In1 In2 O4 C13 -126.7(10)
C4 O1 C1 C2 -9.3(13)
In1 O1 C1 C2 137.3(8)
O1 C1 C2 C3 4.3(14)
C1 C2 C3 C4 2.3(14)
C1 O1 C4 C3 10.6(12)
In1 O1 C4 C3 -138.3(8)
C2 C3 C4 O1 -8.0(14)
O2A In1 O2 C5 86.7(17)
O1 In1 O2 C5 -140.9(13)
Cl2 In1 O2 C5 131.6(14)
Br1 In1 O2 C5 -121.7(14)
Cl1 In1 O2 C5 -127.5(15)
Br2 In1 O2 C5 126.1(14)
In2 In1 O2 C5 0.9(15)
O2A In1 O2 C8 -99.1(17)
O1 In1 O2 C8 33(2)
Cl2 In1 O2 C8 -54.3(14)
Br1 In1 O2 C8 52.5(13)
Cl1 In1 O2 C8 46.6(14)
Br2 In1 O2 C8 -59.7(14)
In2 In1 O2 C8 175.1(13)
C8 O2 C5 C6 10.4(19)
In1 O2 C5 C6 -174.6(10)
O2 C5 C6 C7 12(2)
C5 C6 C7 C8 -34(2)
C6 C7 C8 O2 41(2)
C5 O2 C8 C7 -38(3)
In1 O2 C8 C7 146.6(17)
C12 O3 C9 C10 23.3(16)
C9A O3 C9 C10 -53(2)
C12A O3 C9 C10 45.4(16)
In2 O3 C9 C10 -179.7(10)
O3 C9 C10 C11 -21.4(19)
C9 C10 C11 C12 13(2)
C9A O3 C12 C11 8.2(19)
C12A O3 C12 C11 -126(4)
C9 O3 C12 C11 -15.7(19)
In2 O3 C12 C11 -161.5(12)
C10 C11 C12 O3 3(3)
C16A O4 C13 C14 48(2)
C13A O4 C13 C14 -69(2)
C16 O4 C13 C14 -15(2)
In2 O4 C13 C14 176.3(14)
O4 C13 C14 C15 0(2)
C13 C14 C15 C16 14(3)
C16A O4 C16 C15 -43.8(19)
C13A O4 C16 C15 79(2)
C13 O4 C16 C15 26(2)
In2 O4 C16 C15 -165.2(13)
C14 C15 C16 O4 -22(2)
O1 In1 O2A C5A 164.3(11)
Cl2 In1 O2A C5A 160.8(12)
O2 In1 O2A C5A -67.3(14)
Br1 In1 O2A C5A -95.3(12)
Cl1 In1 O2A C5A -99.9(12)
Br2 In1 O2A C5A 152.1(12)
In2 In1 O2A C5A 29.3(12)
O1 In1 O2A C8A -40.4(15)
Cl2 In1 O2A C8A -44.0(9)
O2 In1 O2A C8A 87.9(13)
Br1 In1 O2A C8A 59.9(9)
Cl1 In1 O2A C8A 55.3(9)
Br2 In1 O2A C8A -52.7(9)
In2 In1 O2A C8A -175.5(9)
C8A O2A C5A C6A 3.6(17)
In1 O2A C5A C6A 161.3(9)
O2A C5A C6A C7A -2(2)
C5A C6A C7A C8A -1(2)
C6A C7A C8A O2A 3(2)
C5A O2A C8A C7A -4.1(17)
In1 O2A C8A C7A -164.0(10)
C12 O3 C9A C10A 4.1(16)
C12A O3 C9A C10A 20.9(17)
C9 O3 C9A C10A 113(3)
In2 O3 C9A C10A 176.1(9)
O3 C9A C10A C11A -29.8(17)
C9A C10A C11A C12A 29.1(19)
C10A C11A C12A O3 -17.2(18)
C12 O3 C12A C11A 48(3)
C9A O3 C12A C11A -1.7(18)
C9 O3 C12A C11A -28.1(17)
In2 O3 C12A C11A -157.7(10)
C16A O4 C13A C14A -24(2)
C16 O4 C13A C14A -82(2)
C13 O4 C13A C14A 45.2(18)
In2 O4 C13A C14A 162.0(14)
O4 C13A C14A C15A 32(3)
C13A C14A C15A C16A -26(3)
C13A O4 C16A C15A 11(2)
C16 O4 C16A C15A 68.6(19)
C13 O4 C16A C15A -50.2(17)
In2 O4 C16A C15A -175.5(11)
C14A C15A C16A O4 11(3)
